data_4341543
loop_
_publ_author_name
'Ovcharenko, Victor'
'Kuznetsova, Olga'
'Fursova, Elena'
'Romanenko, Galina'
'Polushkin, Alexey'
'Sagdeev, Renad'

_publ_section_title
;
 Redox-induced change in the ligand coordination mode.
;
_journal_issue 19
_journal_name_full 'Inorganic chemistry'
_journal_page_first 10033
_journal_page_last 10035
_journal_paper_doi 10.1021/ic501787m
_journal_volume 53
_journal_year 2014
_chemical_formula_sum 'C72 H102 Co3 N12 O21'
_chemical_formula_weight 1648.45
_chemical_name_systematic
; 
 ? 
;
_space_group_IT_number 14
_symmetry_cell_setting monoclinic
_symmetry_space_group_name_Hall '-P 2ybc'
_symmetry_space_group_name_H-M 'P 1 21/c 1'
_atom_sites_solution_hydrogens geom
_atom_sites_solution_primary direct
_atom_sites_solution_secondary difmap
_audit_creation_method SHELXL-97
_cell_angle_alpha 90.00
_cell_angle_beta 93.798(5)
_cell_angle_gamma 90.00
_cell_formula_units_Z 4
_cell_length_a 18.3943(14)
_cell_length_b 17.9262(11)
_cell_length_c 27.312(2)
_cell_measurement_reflns_used 3442
_cell_measurement_temperature 240(2)
_cell_measurement_theta_max 18.83
_cell_measurement_theta_min 2.22
_cell_volume 8986.1(11)
_computing_cell_refinement 'Bruker SAINT'
_computing_data_collection 'Bruker APEX2'
_computing_data_reduction 'Bruker SAINT'
_computing_molecular_graphics 'Bruker SHELXTL'
_computing_publication_material 'Bruker SHELXTL'
_computing_structure_refinement 'SHELXL-97 (Sheldrick, 1997)'
_computing_structure_solution 'SHELXS-97 (Sheldrick, 1990)'
_diffrn_ambient_temperature 240(2)
_diffrn_measured_fraction_theta_full 0.987
_diffrn_measured_fraction_theta_max 0.987
_diffrn_measurement_device_type 'Bruker APEX-II CCD'
_diffrn_measurement_method '\f and \w scans'
_diffrn_radiation_monochromator graphite
_diffrn_radiation_source 'fine-focus sealed tube'
_diffrn_radiation_type MoK\a
_diffrn_radiation_wavelength 0.71073
_diffrn_reflns_av_R_equivalents 0.1576
_diffrn_reflns_av_sigmaI/netI 0.3631
_diffrn_reflns_limit_h_max 24
_diffrn_reflns_limit_h_min -24
_diffrn_reflns_limit_k_max 23
_diffrn_reflns_limit_k_min -19
_diffrn_reflns_limit_l_max 29
_diffrn_reflns_limit_l_min -36
_diffrn_reflns_number 71900
_diffrn_reflns_theta_full 27.97
_diffrn_reflns_theta_max 27.97
_diffrn_reflns_theta_min 1.49
_diffrn_standards_number 0
_exptl_absorpt_coefficient_mu 0.616
_exptl_absorpt_correction_T_max 0.2933
_exptl_absorpt_correction_T_min 0.2211
_exptl_absorpt_correction_type multi-scan
_exptl_absorpt_process_details sadabs
_exptl_crystal_colour brown
_exptl_crystal_density_diffrn 1.218
_exptl_crystal_density_method 'not measured'
_exptl_crystal_description plate
_exptl_crystal_F_000 3468
_exptl_crystal_size_max 0.22
_exptl_crystal_size_mid 0.16
_exptl_crystal_size_min 0.04
_refine_diff_density_max 0.928
_refine_diff_density_min -0.749
_refine_diff_density_rms 0.096
_refine_ls_extinction_coef 0.00127(14)
_refine_ls_extinction_expression Fc^*^=kFc[1+0.001xFc^2^\l^3^/sin(2\q)]^-1/4^
_refine_ls_extinction_method SHELXL
_refine_ls_goodness_of_fit_ref 0.843
_refine_ls_hydrogen_treatment mixed
_refine_ls_matrix_type fullcycle
_refine_ls_number_parameters 1003
_refine_ls_number_reflns 21350
_refine_ls_number_restraints 24
_refine_ls_restrained_S_all 0.844
_refine_ls_R_factor_all 0.2655
_refine_ls_R_factor_gt 0.0772
_refine_ls_shift/su_max 0.000
_refine_ls_shift/su_mean 0.000
_refine_ls_structure_factor_coef Fsqd
_refine_ls_weighting_details 'calc w=1/[\s^2^(Fo^2^)+(0.1023P)^2^+0.0000P] where P=(Fo^2^+2Fc^2^)/3'
_refine_ls_weighting_scheme calc
_refine_ls_wR_factor_gt 0.2048
_refine_ls_wR_factor_ref 0.2573
_reflns_number_gt 5820
_reflns_number_total 21350
_reflns_threshold_expression >2sigma(I)
_cod_data_source_file ic501787m_si_002.cif
_cod_data_source_block 910xs
_cod_depositor_comments
;
The following automatic conversions were performed:

'_symmetry_cell_setting' value 'Monoclinic' changed to 'monoclinic'
according to
/usr/data/users/saulius/crontab/automatic-downloads/current/ACS/lib/dictionaries/cif_core.dic
dictionary named 'cif_core.dic' version 2.4.2 from 2011-04-26.

Automatic conversion script
Id: cif_fix_values 2827 2014-09-09 07:05:25Z andrius 
;
_cod_original_sg_symbol_H-M P2(1)/c
_cod_database_code 4341543

loop_
_symmetry_equiv_pos_as_xyz
'x, y, z'
'-x, y+1/2, -z+1/2'
'-x, -y, -z'
'x, -y-1/2, z-1/2'

loop_
_atom_site_label
_atom_site_type_symbol
_atom_site_fract_x
_atom_site_fract_y
_atom_site_fract_z
_atom_site_U_iso_or_equiv
_atom_site_adp_type
_atom_site_occupancy
_atom_site_symmetry_multiplicity
_atom_site_calc_flag
_atom_site_refinement_flags
Co1 Co 0.12776(5) -0.44260(5) 0.89786(3) 0.0400(3) Uani 1 1 d .
Co2 Co 0.27246(5) -0.43224(5) 0.84451(3) 0.0409(3) Uani 1 1 d .
Co3 Co 0.32031(5) -0.40408(5) 0.73861(4) 0.0425(3) Uani 1 1 d .
O11 O 0.2921(3) -0.5029(3) 0.90263(19) 0.0524(14) Uani 1 1 d .
C11 C 0.2619(5) -0.5041(4) 0.9427(3) 0.050(2) Uani 1 1 d .
O12 O 0.1967(3) -0.4862(3) 0.94860(17) 0.0473(13) Uani 1 1 d .
C12 C 0.3075(5) -0.5332(5) 0.9878(3) 0.061(2) Uani 1 1 d .
C13 C 0.2912(8) -0.4873(8) 1.0325(4) 0.186(7) Uani 1 1 d .
H13A H 0.3199 -0.5058 1.0610 0.279 Uiso 1 1 calc R
H13B H 0.2398 -0.4912 1.0381 0.279 Uiso 1 1 calc R
H13C H 0.3035 -0.4355 1.0269 0.279 Uiso 1 1 calc R
C14 C 0.2846(10) -0.6091(8) 0.9992(6) 0.253(11) Uani 1 1 d .
H14A H 0.2936 -0.6418 0.9720 0.379 Uiso 1 1 calc R
H14B H 0.2330 -0.6092 1.0046 0.379 Uiso 1 1 calc R
H14C H 0.3120 -0.6264 1.0285 0.379 Uiso 1 1 calc R
C15 C 0.3837(6) -0.5291(11) 0.9800(4) 0.237(11) Uani 1 1 d .
H15A H 0.3940 -0.5587 0.9516 0.355 Uiso 1 1 calc R
H15B H 0.4117 -0.5481 1.0087 0.355 Uiso 1 1 calc R
H15C H 0.3971 -0.4776 0.9745 0.355 Uiso 1 1 calc R
O21 O 0.4138(3) -0.3932(3) 0.77713(19) 0.0535(14) Uani 1 1 d .
C21 C 0.4238(4) -0.3876(4) 0.8233(3) 0.051(2) Uani 1 1 d .
O22 O 0.3752(3) -0.3885(3) 0.85293(19) 0.0532(14) Uani 1 1 d .
C22 C 0.5032(4) -0.3769(5) 0.8445(3) 0.067(2) Uani 1 1 d .
C23 C 0.5580(6) -0.4071(9) 0.8088(5) 0.168(6) Uani 1 1 d .
H23A H 0.6073 -0.3995 0.8229 0.253 Uiso 1 1 calc R
H23B H 0.5516 -0.3808 0.7778 0.253 Uiso 1 1 calc R
H23C H 0.5496 -0.4599 0.8034 0.253 Uiso 1 1 calc R
C24 C 0.5173(6) -0.4196(9) 0.8905(5) 0.217(9) Uani 1 1 d .
H24A H 0.5672 -0.4117 0.9031 0.325 Uiso 1 1 calc R
H24B H 0.5094 -0.4723 0.8841 0.325 Uiso 1 1 calc R
H24C H 0.4844 -0.4028 0.9146 0.325 Uiso 1 1 calc R
C25 C 0.5201(6) -0.2962(7) 0.8427(6) 0.189(8) Uani 1 1 d .
H25A H 0.5696 -0.2878 0.8562 0.284 Uiso 1 1 calc R
H25B H 0.4865 -0.2689 0.8619 0.284 Uiso 1 1 calc R
H25C H 0.5154 -0.2791 0.8090 0.284 Uiso 1 1 calc R
N1F N 0.0365(3) -0.5059(3) 0.9068(2) 0.0376(14) Uani 1 1 d .
N1E N 0.1787(4) -0.1805(3) 0.8580(2) 0.0578(18) Uani 1 1 d D
H1EA H 0.174(4) -0.155(4) 0.8303(14) 0.069 Uiso 1 1 d D
C2E C 0.2330(5) -0.1657(4) 0.8992(3) 0.066(2) Uani 1 1 d .
C3E C 0.2069(6) -0.1063(4) 0.9317(3) 0.092(3) Uani 1 1 d .
H3EA H 0.1617 -0.1220 0.9450 0.139 Uiso 1 1 calc R
H3EB H 0.1986 -0.0608 0.9130 0.139 Uiso 1 1 calc R
H3EC H 0.2433 -0.0973 0.9584 0.139 Uiso 1 1 calc R
C4E C 0.3062(5) -0.1422(5) 0.8751(3) 0.087(3) Uani 1 1 d .
H4EA H 0.3000 -0.0933 0.8601 0.131 Uiso 1 1 calc R
H4EB H 0.3173 -0.1784 0.8502 0.131 Uiso 1 1 calc R
H4EC H 0.3460 -0.1406 0.9002 0.131 Uiso 1 1 calc R
C5E C 0.2399(5) -0.2445(4) 0.9241(3) 0.055(2) Uani 1 1 d .
C6E C 0.1879(5) -0.2569(5) 0.9644(3) 0.075(3) Uani 1 1 d .
H6EA H 0.1953 -0.3065 0.9780 0.112 Uiso 1 1 calc R
H6EB H 0.1381 -0.2521 0.9508 0.112 Uiso 1 1 calc R
H6EC H 0.1973 -0.2200 0.9900 0.112 Uiso 1 1 calc R
C7E C 0.3163(5) -0.2681(5) 0.9439(3) 0.081(3) Uani 1 1 d .
H7EA H 0.3141 -0.3175 0.9584 0.122 Uiso 1 1 calc R
H7EB H 0.3346 -0.2328 0.9687 0.122 Uiso 1 1 calc R
H7EC H 0.3487 -0.2691 0.9173 0.122 Uiso 1 1 calc R
N8E N 0.2155(3) -0.2911(3) 0.8808(2) 0.0449(16) Uani 1 1 d .
O9E O 0.2167(2) -0.3669(3) 0.88671(17) 0.0473(13) Uani 1 1 d .
C10E C 0.1800(4) -0.2538(4) 0.8459(3) 0.0431(19) Uani 1 1 d .
C11E C 0.1448(4) -0.2831(4) 0.8010(3) 0.0401(18) Uani 1 1 d .
C12E C 0.1838(4) -0.3305(4) 0.7691(3) 0.0377(18) Uani 1 1 d .
O13E O 0.2490(2) -0.3551(2) 0.78154(16) 0.0407(12) Uani 1 1 d .
C14E C 0.1480(4) -0.3474(4) 0.7231(3) 0.0460(19) Uani 1 1 d .
H14D H 0.1734 -0.3744 0.7001 0.055 Uiso 1 1 calc R
C15E C 0.0773(4) -0.3256(4) 0.7106(3) 0.051(2) Uani 1 1 d .
H15D H 0.0544 -0.3389 0.6801 0.061 Uiso 1 1 calc R
C16E C 0.0407(4) -0.2842(4) 0.7437(3) 0.0450(19) Uani 1 1 d .
N17E N -0.0352(4) -0.2652(4) 0.7333(3) 0.066(2) Uani 1 1 d .
O18E O -0.0652(3) -0.2895(4) 0.6931(3) 0.085(2) Uani 1 1 d .
O19E O -0.0673(3) -0.2275(4) 0.7624(3) 0.097(2) Uani 1 1 d .
C20E C 0.0745(4) -0.2604(4) 0.7886(3) 0.0461(19) Uani 1 1 d .
H20A H 0.0497 -0.2295 0.8098 0.055 Uiso 1 1 calc R
C2F C 0.0378(4) -0.5867(4) 0.9200(3) 0.0437(19) Uani 1 1 d .
C3F C 0.0983(4) -0.6280(4) 0.8952(3) 0.052(2) Uani 1 1 d .
H3FA H 0.0881 -0.6270 0.8599 0.078 Uiso 1 1 calc R
H3FB H 0.1003 -0.6794 0.9064 0.078 Uiso 1 1 calc R
H3FC H 0.1446 -0.6039 0.9035 0.078 Uiso 1 1 calc R
C4F C 0.0544(4) -0.5894(4) 0.9757(3) 0.059(2) Uani 1 1 d .
H4FA H 0.0161 -0.5641 0.9919 0.088 Uiso 1 1 calc R
H4FB H 0.1007 -0.5650 0.9841 0.088 Uiso 1 1 calc R
H4FC H 0.0571 -0.6410 0.9865 0.088 Uiso 1 1 calc R
C5F C -0.0391(4) -0.6128(4) 0.9043(3) 0.053(2) Uani 1 1 d .
C6F C -0.0721(5) -0.6703(4) 0.9381(3) 0.082(3) Uani 1 1 d .
H6FA H -0.1208 -0.6833 0.9252 0.123 Uiso 1 1 calc R
H6FB H -0.0744 -0.6492 0.9707 0.123 Uiso 1 1 calc R
H6FC H -0.0418 -0.7147 0.9399 0.123 Uiso 1 1 calc R
C7F C -0.0481(4) -0.6397(4) 0.8513(3) 0.068(3) Uani 1 1 d .
H7FA H -0.0277 -0.6031 0.8300 0.102 Uiso 1 1 calc R
H7FB H -0.0994 -0.6465 0.8419 0.102 Uiso 1 1 calc R
H7FC H -0.0228 -0.6868 0.8484 0.102 Uiso 1 1 calc R
N8F N -0.0785(4) -0.5423(3) 0.9059(2) 0.0520(17) Uani 1 1 d .
O9F O -0.1480(3) -0.5399(3) 0.9044(2) 0.0814(19) Uani 1 1 d .
C10F C -0.0301(4) -0.4822(4) 0.9022(2) 0.0371(18) Uani 1 1 d .
C11F C -0.0546(4) -0.4042(4) 0.8959(2) 0.0410(18) Uani 1 1 d .
C12F C -0.0012(4) -0.3449(4) 0.8985(3) 0.0444(19) Uani 1 1 d .
O13F O 0.0681(3) -0.3546(2) 0.90205(19) 0.0540(14) Uani 1 1 d .
C14F C -0.0289(5) -0.2714(4) 0.8965(3) 0.055(2) Uani 1 1 d .
H14E H 0.0040 -0.2314 0.9003 0.066 Uiso 1 1 calc R
C15F C -0.1018(5) -0.2559(4) 0.8892(3) 0.058(2) Uani 1 1 d .
H15E H -0.1182 -0.2062 0.8874 0.070 Uiso 1 1 calc R
C16F C -0.1501(4) -0.3133(5) 0.8847(3) 0.054(2) Uani 1 1 d .
N17F N -0.2271(4) -0.2945(5) 0.8765(3) 0.084(2) Uani 1 1 d .
O18F O -0.2465(4) -0.2295(4) 0.8764(3) 0.121(3) Uani 1 1 d .
O19F O -0.2693(4) -0.3477(4) 0.8684(3) 0.104(2) Uani 1 1 d .
C20F C -0.1284(4) -0.3867(4) 0.8884(3) 0.048(2) Uani 1 1 d .
H20B H -0.1633 -0.4250 0.8859 0.058 Uiso 1 1 calc R
N1S N 0.2184(3) -0.6632(3) 0.7586(2) 0.0525(17) Uani 1 1 d D
H1SA H 0.194(3) -0.692(3) 0.737(2) 0.063 Uiso 1 1 d D
N1R N 0.3382(3) -0.3234(3) 0.6880(2) 0.0518(17) Uani 1 1 d .
C2R C 0.3607(5) -0.2443(4) 0.6980(3) 0.063(2) Uani 1 1 d .
C3R C 0.3300(5) -0.2152(4) 0.7438(4) 0.087(3) Uani 1 1 d .
H3RA H 0.2773 -0.2138 0.7393 0.130 Uiso 1 1 calc R
H3RB H 0.3485 -0.1653 0.7505 0.130 Uiso 1 1 calc R
H3RC H 0.3445 -0.2477 0.7711 0.130 Uiso 1 1 calc R
C4R C 0.4442(5) -0.2462(5) 0.7061(3) 0.086(3) Uani 1 1 d .
H4RA H 0.4579 -0.2726 0.7363 0.130 Uiso 1 1 calc R
H4RB H 0.4628 -0.1956 0.7083 0.130 Uiso 1 1 calc R
H4RC H 0.4646 -0.2717 0.6788 0.130 Uiso 1 1 calc R
C5R C 0.3359(5) -0.2045(5) 0.6500(4) 0.077(3) Uani 1 1 d .
C6R C 0.3830(6) -0.1392(5) 0.6323(4) 0.116(4) Uani 1 1 d .
H6RA H 0.4337 -0.1543 0.6336 0.175 Uiso 1 1 calc R
H6RB H 0.3778 -0.0963 0.6534 0.175 Uiso 1 1 calc R
H6RC H 0.3670 -0.1262 0.5988 0.175 Uiso 1 1 calc R
C7R C 0.2571(5) -0.1815(5) 0.6477(4) 0.109(4) Uani 1 1 d .
H7RA H 0.2448 -0.1562 0.6169 0.163 Uiso 1 1 calc R
H7RB H 0.2490 -0.1482 0.6747 0.163 Uiso 1 1 calc R
H7RC H 0.2267 -0.2254 0.6499 0.163 Uiso 1 1 calc R
N8R N 0.3375(4) -0.2672(5) 0.6150(3) 0.079(2) Uani 1 1 d .
O9R O 0.3281(4) -0.2604(4) 0.5687(3) 0.125(3) Uani 1 1 d .
C10R C 0.3328(4) -0.3353(5) 0.6406(3) 0.059(2) Uani 1 1 d .
C11R C 0.3242(5) -0.4066(5) 0.6163(3) 0.064(2) Uani 1 1 d .
C12R C 0.3004(5) -0.4703(5) 0.6413(4) 0.068(3) Uani 1 1 d .
O13R O 0.2824(3) -0.4705(3) 0.6879(2) 0.0649(16) Uani 1 1 d .
C14R C 0.2892(6) -0.5391(6) 0.6159(4) 0.102(4) Uani 1 1 d .
H14F H 0.2681 -0.5803 0.6309 0.122 Uiso 1 1 calc R
C15R C 0.3106(8) -0.5432(8) 0.5677(5) 0.131(5) Uani 1 1 d .
H15F H 0.3069 -0.5883 0.5502 0.157 Uiso 1 1 calc R
C16R C 0.3364(9) -0.4816(11) 0.5469(5) 0.130(6) Uani 1 1 d .
N17R N 0.3578(12) -0.4959(11) 0.4944(7) 0.193(9) Uani 1 1 d .
O18R O 0.3960(8) -0.4398(9) 0.4802(4) 0.197(7) Uani 1 1 d .
O19R O 0.3469(12) -0.5501(9) 0.4728(5) 0.311(12) Uani 1 1 d .
C20R C 0.3429(6) -0.4135(7) 0.5686(4) 0.101(4) Uani 1 1 d .
H20C H 0.3598 -0.3721 0.5515 0.122 Uiso 1 1 calc R
C2S C 0.2848(4) -0.6945(4) 0.7831(3) 0.054(2) Uani 1 1 d .
C3S C 0.2663(5) -0.7165(5) 0.8360(3) 0.080(3) Uani 1 1 d .
H3SA H 0.2340 -0.7594 0.8345 0.120 Uiso 1 1 calc R
H3SB H 0.2425 -0.6750 0.8511 0.120 Uiso 1 1 calc R
H3SC H 0.3108 -0.7290 0.8552 0.120 Uiso 1 1 calc R
C4S C 0.3128(5) -0.7619(4) 0.7551(3) 0.078(3) Uani 1 1 d .
H4SA H 0.2777 -0.8022 0.7555 0.117 Uiso 1 1 calc R
H4SB H 0.3590 -0.7784 0.7706 0.117 Uiso 1 1 calc R
H4SC H 0.3195 -0.7477 0.7214 0.117 Uiso 1 1 calc R
C5S C 0.3365(4) -0.6246(4) 0.7855(3) 0.049(2) Uani 1 1 d .
C6S C 0.3879(4) -0.6169(4) 0.8307(3) 0.065(2) Uani 1 1 d .
H6SA H 0.4174 -0.5724 0.8279 0.098 Uiso 1 1 calc R
H6SB H 0.4194 -0.6604 0.8337 0.098 Uiso 1 1 calc R
H6SC H 0.3600 -0.6131 0.8595 0.098 Uiso 1 1 calc R
C7S C 0.3758(4) -0.6195(4) 0.7386(3) 0.071(3) Uani 1 1 d .
H7SA H 0.4079 -0.5766 0.7402 0.107 Uiso 1 1 calc R
H7SB H 0.3404 -0.6142 0.7109 0.107 Uiso 1 1 calc R
H7SC H 0.4041 -0.6645 0.7347 0.107 Uiso 1 1 calc R
N8S N 0.2797(3) -0.5662(3) 0.7845(2) 0.0402(15) Uani 1 1 d .
O9S O 0.3012(2) -0.4944(2) 0.79000(16) 0.0422(12) Uani 1 1 d .
C10S C 0.2167(4) -0.5887(4) 0.7670(3) 0.0404(18) Uani 1 1 d .
C11S C 0.1483(4) -0.5468(4) 0.7586(3) 0.0414(19) Uani 1 1 d .
C12S C 0.1229(4) -0.4982(4) 0.7945(3) 0.0363(17) Uani 1 1 d .
O13S O 0.1619(2) -0.4825(2) 0.83441(17) 0.0390(12) Uani 1 1 d .
C14S C 0.0514(4) -0.4693(4) 0.7847(3) 0.046(2) Uani 1 1 d .
H14H H 0.0322 -0.4374 0.8080 0.055 Uiso 1 1 calc R
C15S C 0.0094(4) -0.4858(4) 0.7431(3) 0.050(2) Uani 1 1 d .
H15G H -0.0378 -0.4659 0.7380 0.060 Uiso 1 1 calc R
C16S C 0.0370(4) -0.5321(4) 0.7084(3) 0.047(2) Uani 1 1 d .
N17S N -0.0080(5) -0.5482(4) 0.6639(3) 0.070(2) Uani 1 1 d .
O18S O -0.0645(4) -0.5160(4) 0.6558(3) 0.113(3) Uani 1 1 d .
O19S O 0.0153(4) -0.5944(4) 0.6360(3) 0.100(2) Uani 1 1 d .
C20S C 0.1055(4) -0.5639(4) 0.7158(3) 0.048(2) Uani 1 1 d .
H20D H 0.1229 -0.5965 0.6923 0.057 Uiso 1 1 calc R
O1T O 0.8094(5) 0.4275(4) 0.7257(3) 0.128(3) Uani 1 1 d .
C1T C 0.7848(11) 0.5280(7) 0.7800(5) 0.236(11) Uani 1 1 d .
H1TA H 0.7648 0.4921 0.8020 0.354 Uiso 1 1 calc R
H1TB H 0.7522 0.5704 0.7759 0.354 Uiso 1 1 calc R
H1TC H 0.8321 0.5447 0.7936 0.354 Uiso 1 1 calc R
C2T C 0.7931(6) 0.4921(7) 0.7310(5) 0.103(4) Uani 1 1 d .
C3T C 0.7857(7) 0.5450(6) 0.6877(5) 0.130(5) Uani 1 1 d .
H3TA H 0.7573 0.5214 0.6608 0.195 Uiso 1 1 calc R
H3TB H 0.8337 0.5573 0.6773 0.195 Uiso 1 1 calc R
H3TC H 0.7614 0.5903 0.6972 0.195 Uiso 1 1 calc R
C1Y C 0.4751 -0.7624 0.9790 0.150 Uiso 0.50 1 d PD
H1YA H 0.4655 -0.7102 0.9852 0.226 Uiso 0.50 1 calc PR
H1YB H 0.5270 -0.7718 0.9839 0.226 Uiso 0.50 1 calc PR
H1YC H 0.4492 -0.7931 1.0014 0.226 Uiso 0.50 1 calc PR
C2Y C 0.4497 -0.7814 0.9268 0.069 Uiso 0.50 1 d PD
H2YA H 0.4757 -0.7527 0.9029 0.082 Uiso 0.50 1 calc PR
H2YB H 0.3970 -0.7742 0.9206 0.082 Uiso 0.50 1 calc PR
C3Y C 0.4705 -0.8629 0.9272 0.232 Uiso 0.50 1 d PD
H3YA H 0.4636 -0.8861 0.9590 0.279 Uiso 0.50 1 calc PR
H3YB H 0.5211 -0.8700 0.9188 0.279 Uiso 0.50 1 calc PR
C4Y C 0.4168 -0.8926 0.8873 0.318 Uiso 0.50 1 d PD
H4YA H 0.3834 -0.9292 0.9002 0.382 Uiso 0.50 1 calc PR
H4YB H 0.3887 -0.8525 0.8707 0.382 Uiso 0.50 1 calc PR
C5Y C 0.4684 -0.9278 0.8547 0.085 Uiso 0.50 1 d PD
H5YA H 0.4829 -0.8924 0.8298 0.102 Uiso 0.50 1 calc PR
H5YB H 0.5121 -0.9456 0.8736 0.102 Uiso 0.50 1 calc PR
C6Y C 0.4268 -0.9910 0.8317 0.093 Uiso 0.50 1 d PD
H6YA H 0.4211 -0.9864 0.7959 0.112 Uiso 0.50 1 calc PR
H6YB H 0.3789 -0.9968 0.8449 0.112 Uiso 0.50 1 calc PR
C7Y C 0.4788 -1.0539 0.8479 0.065 Uiso 0.50 1 d PD
H7YA H 0.4593 -1.1011 0.8355 0.097 Uiso 0.50 1 calc PR
H7YB H 0.4842 -1.0556 0.8834 0.097 Uiso 0.50 1 calc PR
H7YC H 0.5259 -1.0452 0.8350 0.097 Uiso 0.50 1 calc PR
C1X C -0.1401 -0.5185 0.4450 0.295 Uiso 0.50 1 d PD
H1XA H -0.1774 -0.4954 0.4233 0.442 Uiso 0.50 1 calc PR
H1XB H -0.0978 -0.4862 0.4483 0.442 Uiso 0.50 1 calc PR
H1XC H -0.1588 -0.5263 0.4770 0.442 Uiso 0.50 1 calc PR
C2X C -0.1188 -0.5929 0.4239 0.137 Uani 0.50 1 d PD
H2XA H -0.0976 -0.5876 0.3921 0.165 Uiso 0.50 1 calc PR
H2XB H -0.1595 -0.6282 0.4212 0.165 Uiso 0.50 1 calc PR
C3X C -0.0619 -0.6139 0.4648 0.323 Uani 0.50 1 d PD
H3XA H -0.0596 -0.5774 0.4915 0.388 Uiso 0.50 1 calc PR
H3XB H -0.0705 -0.6638 0.4780 0.388 Uiso 0.50 1 calc PR
C4X C 0.0054 -0.6116 0.4359 0.236 Uani 0.50 1 d PD
H4XA H 0.0195 -0.5604 0.4282 0.283 Uiso 0.50 1 calc PR
H4XB H -0.0008 -0.6408 0.4055 0.283 Uiso 0.50 1 calc PR
C5X C 0.0595 -0.6482 0.4737 0.232 Uani 0.50 1 d PD
H5XA H 0.0531 -0.6305 0.5071 0.279 Uiso 0.50 1 calc PR
H5XB H 0.0565 -0.7027 0.4727 0.279 Uiso 0.50 1 calc PR
C6X C 0.1295 -0.6195 0.4541 0.312 Uani 0.50 1 d PD
H6XA H 0.1250 -0.6128 0.4184 0.374 Uiso 0.50 1 calc PR
H6XB H 0.1456 -0.5727 0.4699 0.374 Uiso 0.50 1 calc PR
C7X C 0.1794 -0.6840 0.4691 0.224 Uani 0.50 1 d PD
H7XA H 0.2279 -0.6740 0.4589 0.336 Uiso 0.50 1 calc PR
H7XB H 0.1608 -0.7294 0.4536 0.336 Uiso 0.50 1 calc PR
H7XC H 0.1812 -0.6898 0.5045 0.336 Uiso 0.50 1 calc PR

loop_
_atom_site_aniso_label
_atom_site_aniso_U_11
_atom_site_aniso_U_22
_atom_site_aniso_U_33
_atom_site_aniso_U_23
_atom_site_aniso_U_13
_atom_site_aniso_U_12
Co1 0.0349(6) 0.0455(6) 0.0400(6) 0.0015(5) 0.0048(5) 0.0014(5)
Co2 0.0320(6) 0.0515(6) 0.0392(6) 0.0030(5) 0.0024(5) -0.0011(5)
Co3 0.0361(6) 0.0513(6) 0.0401(7) 0.0010(5) 0.0027(5) -0.0022(5)
O11 0.044(3) 0.068(3) 0.045(4) 0.007(3) 0.003(3) 0.005(3)
C11 0.056(6) 0.044(5) 0.050(6) 0.004(4) 0.000(5) 0.000(4)
O12 0.036(3) 0.059(3) 0.048(3) 0.008(2) 0.007(3) 0.003(3)
C12 0.042(6) 0.093(6) 0.048(6) 0.022(5) 0.002(4) 0.006(5)
C13 0.242(18) 0.221(15) 0.086(10) -0.037(10) -0.064(10) 0.128(14)
C14 0.30(2) 0.184(15) 0.25(2) 0.144(15) -0.203(17) -0.059(15)
C15 0.062(9) 0.54(3) 0.108(11) 0.151(16) -0.024(8) 0.039(14)
O21 0.037(3) 0.082(4) 0.041(4) 0.010(3) 0.000(3) -0.012(3)
C21 0.030(5) 0.058(5) 0.063(7) 0.003(4) -0.008(5) -0.006(4)
O22 0.036(3) 0.069(3) 0.054(4) -0.006(3) 0.003(3) -0.009(3)
C22 0.036(5) 0.094(7) 0.068(7) 0.004(5) -0.009(5) -0.010(5)
C23 0.041(7) 0.304(19) 0.158(13) -0.066(12) -0.009(8) 0.001(10)
C24 0.088(10) 0.39(2) 0.159(13) 0.176(15) -0.069(9) -0.068(12)
C25 0.092(10) 0.117(10) 0.34(2) 0.018(12) -0.094(12) -0.060(8)
N1F 0.038(4) 0.037(3) 0.039(4) 0.002(3) 0.009(3) 0.001(3)
N1E 0.081(5) 0.036(4) 0.055(5) -0.007(3) -0.003(4) 0.002(4)
C2E 0.086(7) 0.057(5) 0.052(6) -0.015(5) -0.016(5) -0.007(5)
C3E 0.142(10) 0.062(6) 0.073(7) -0.023(5) 0.006(7) 0.004(6)
C4E 0.085(8) 0.085(7) 0.091(8) 0.004(6) -0.004(6) -0.038(6)
C5E 0.059(6) 0.060(5) 0.045(5) -0.019(4) 0.004(4) -0.003(4)
C6E 0.087(7) 0.087(6) 0.052(6) -0.011(5) 0.030(5) -0.032(5)
C7E 0.066(7) 0.096(7) 0.078(7) -0.010(5) -0.024(5) 0.003(5)
N8E 0.045(4) 0.040(4) 0.050(4) -0.005(3) 0.004(3) -0.007(3)
O9E 0.042(3) 0.050(3) 0.050(3) 0.004(2) 0.005(3) 0.000(2)
C10E 0.036(5) 0.051(5) 0.041(5) 0.000(4) -0.004(4) 0.006(4)
C11E 0.031(5) 0.040(4) 0.049(5) 0.006(4) -0.001(4) 0.003(3)
C12E 0.035(5) 0.041(4) 0.037(5) 0.005(3) 0.005(4) -0.006(4)
O13E 0.027(3) 0.053(3) 0.042(3) 0.005(2) -0.003(2) 0.005(2)
C14E 0.043(5) 0.049(4) 0.046(5) 0.005(4) 0.002(4) -0.001(4)
C15E 0.044(5) 0.054(5) 0.053(6) 0.016(4) -0.006(4) -0.002(4)
C16E 0.030(5) 0.048(4) 0.057(6) 0.013(4) 0.003(4) 0.008(4)
N17E 0.057(6) 0.061(5) 0.078(6) 0.025(4) -0.013(5) 0.007(4)
O18E 0.051(4) 0.107(5) 0.094(5) 0.008(4) -0.017(4) 0.007(4)
O19E 0.061(5) 0.115(5) 0.114(6) -0.022(5) -0.004(4) 0.042(4)
C20E 0.045(5) 0.043(4) 0.050(5) 0.003(4) 0.004(4) 0.005(4)
C2F 0.041(5) 0.042(4) 0.049(5) 0.003(4) 0.009(4) -0.004(4)
C3F 0.048(5) 0.045(4) 0.062(6) -0.005(4) 0.009(4) 0.001(4)
C4F 0.069(6) 0.050(5) 0.058(6) 0.008(4) 0.010(5) -0.002(4)
C5F 0.054(6) 0.038(4) 0.069(6) 0.000(4) 0.019(5) -0.001(4)
C6F 0.062(7) 0.073(6) 0.113(8) 0.026(6) 0.017(6) -0.015(5)
C7F 0.062(6) 0.064(5) 0.078(7) -0.029(5) 0.001(5) -0.015(5)
N8F 0.038(4) 0.052(4) 0.068(5) -0.001(3) 0.012(4) -0.005(3)
O9F 0.050(4) 0.057(4) 0.139(6) -0.003(3) 0.018(4) -0.009(3)
C10F 0.034(5) 0.042(4) 0.036(5) 0.002(3) 0.012(4) -0.004(4)
C11F 0.041(5) 0.048(4) 0.035(5) 0.000(3) 0.007(4) 0.001(4)
C12F 0.041(5) 0.046(5) 0.047(5) 0.001(4) 0.009(4) -0.003(4)
O13F 0.030(3) 0.041(3) 0.092(4) -0.002(3) 0.011(3) 0.002(2)
C14F 0.048(6) 0.045(5) 0.072(6) 0.004(4) 0.007(5) 0.001(4)
C15F 0.060(6) 0.046(5) 0.070(6) 0.013(4) 0.012(5) 0.015(5)
C16F 0.040(5) 0.065(6) 0.056(6) 0.013(4) 0.002(4) 0.019(5)
N17F 0.048(6) 0.091(7) 0.112(7) -0.009(6) -0.011(5) 0.021(5)
O18F 0.074(5) 0.092(5) 0.195(8) 0.012(5) -0.012(5) 0.050(4)
O19F 0.048(4) 0.116(6) 0.144(7) 0.008(5) -0.023(4) 0.013(4)
C20F 0.035(5) 0.064(5) 0.045(5) -0.002(4) 0.006(4) -0.001(4)
N1S 0.040(4) 0.048(4) 0.068(5) -0.012(3) -0.005(4) 0.004(3)
N1R 0.049(4) 0.063(4) 0.043(5) 0.005(3) 0.001(3) -0.006(3)
C2R 0.044(6) 0.061(5) 0.082(7) 0.021(5) -0.002(5) -0.012(4)
C3R 0.099(8) 0.058(5) 0.107(8) -0.018(5) 0.037(7) -0.013(5)
C4R 0.079(8) 0.075(6) 0.102(8) 0.028(6) -0.016(6) -0.018(5)
C5R 0.062(7) 0.075(6) 0.094(8) 0.024(6) -0.010(6) 0.001(5)
C6R 0.094(9) 0.118(9) 0.135(10) 0.069(8) -0.011(7) -0.035(7)
C7R 0.075(8) 0.092(7) 0.156(11) 0.015(7) -0.011(7) 0.015(6)
N8R 0.068(6) 0.106(7) 0.063(6) 0.046(5) 0.008(4) 0.008(5)
O9R 0.149(7) 0.161(7) 0.062(5) 0.056(5) -0.012(5) 0.011(6)
C10R 0.042(5) 0.075(6) 0.060(7) 0.013(5) 0.003(5) 0.014(4)
C11R 0.075(7) 0.090(7) 0.026(5) 0.001(5) 0.005(4) 0.019(5)
C12R 0.068(7) 0.074(6) 0.060(7) -0.015(6) -0.018(5) 0.024(5)
O13R 0.082(5) 0.060(3) 0.052(4) -0.006(3) 0.000(3) -0.005(3)
C14R 0.133(11) 0.096(8) 0.072(8) -0.036(6) -0.022(7) 0.030(7)
C15R 0.168(14) 0.138(12) 0.081(11) -0.048(9) -0.034(9) 0.070(11)
C16R 0.177(15) 0.168(14) 0.045(9) 0.000(10) 0.002(8) 0.078(13)
N17R 0.25(2) 0.23(2) 0.106(16) 0.028(13) 0.045(13) 0.122(17)
O18R 0.241(16) 0.293(17) 0.059(7) 0.007(9) 0.032(8) 0.132(13)
O19R 0.57(3) 0.265(17) 0.097(9) -0.079(10) 0.013(12) 0.172(18)
C20R 0.133(10) 0.124(10) 0.045(7) -0.002(7) -0.008(6) 0.042(8)
C2S 0.049(6) 0.038(4) 0.076(7) 0.003(4) 0.009(5) 0.010(4)
C3S 0.067(7) 0.075(6) 0.100(8) 0.030(5) 0.016(6) 0.008(5)
C4S 0.077(7) 0.038(5) 0.119(8) -0.012(5) 0.010(6) 0.008(4)
C5S 0.043(5) 0.045(4) 0.059(6) 0.011(4) 0.011(4) 0.010(4)
C6S 0.048(6) 0.075(6) 0.070(6) 0.001(5) -0.010(5) 0.015(4)
C7S 0.049(6) 0.084(6) 0.084(7) -0.004(5) 0.027(5) 0.010(5)
N8S 0.032(4) 0.034(3) 0.055(4) 0.003(3) 0.007(3) 0.005(3)
O9S 0.043(3) 0.038(3) 0.047(3) 0.000(2) 0.008(2) -0.004(2)
C10S 0.041(5) 0.040(4) 0.040(5) 0.000(4) 0.004(4) 0.000(4)
C11S 0.039(5) 0.044(4) 0.042(5) 0.002(4) 0.005(4) -0.003(4)
C12S 0.030(5) 0.041(4) 0.038(5) 0.007(4) 0.002(4) -0.001(3)
O13S 0.031(3) 0.050(3) 0.036(3) -0.002(2) 0.004(2) -0.002(2)
C14S 0.048(5) 0.046(4) 0.044(5) 0.003(4) 0.009(4) 0.005(4)
C15S 0.043(5) 0.050(5) 0.056(6) 0.006(4) -0.001(5) -0.002(4)
C16S 0.044(5) 0.051(5) 0.046(5) -0.002(4) -0.009(4) -0.007(4)
N17S 0.069(6) 0.073(5) 0.065(6) -0.017(4) -0.008(5) -0.002(5)
O18S 0.066(5) 0.159(7) 0.107(6) -0.038(5) -0.047(4) 0.042(5)
O19S 0.103(6) 0.093(5) 0.098(6) -0.029(4) -0.045(4) 0.019(4)
C20S 0.052(6) 0.043(4) 0.048(5) 0.002(4) 0.003(4) -0.001(4)
O1T 0.174(9) 0.074(5) 0.136(7) -0.017(5) 0.011(6) 0.017(5)
C1T 0.50(3) 0.129(11) 0.077(11) -0.017(9) -0.005(15) 0.042(16)
C2T 0.110(10) 0.096(9) 0.100(10) -0.009(8) -0.018(7) -0.002(7)
C3T 0.141(12) 0.099(9) 0.151(13) -0.012(9) 0.015(10) 0.028(8)
C2X 0.110 0.235 0.066 0.045 0.001 0.067
C3X 0.581 0.106 0.326 0.001 0.348 -0.023
C4X 0.236 0.236 0.236 0.000 0.016 0.000
C5X 0.304 0.199 0.194 0.082 0.023 -0.052
C6X 0.265 0.229 0.415 0.217 -0.172 -0.110
C7X 0.341 0.090 0.236 -0.062 -0.015 -0.114

loop_
_atom_type_symbol
_atom_type_description
_atom_type_scat_dispersion_real
_atom_type_scat_dispersion_imag
_atom_type_scat_source
C C 0.0033 0.0016 'International Tables Vol C Tables 4.2.6.8 and 6.1.1.4'
H H 0.0000 0.0000 'International Tables Vol C Tables 4.2.6.8 and 6.1.1.4'
N N 0.0061 0.0033 'International Tables Vol C Tables 4.2.6.8 and 6.1.1.4'
O O 0.0106 0.0060 'International Tables Vol C Tables 4.2.6.8 and 6.1.1.4'
Co Co 0.3494 0.9721 'International Tables Vol C Tables 4.2.6.8 and 6.1.1.4'

loop_
_geom_angle_atom_site_label_1
_geom_angle_atom_site_label_2
_geom_angle_atom_site_label_3
_geom_angle
O13F Co1 O12 128.5(2)
O13F Co1 O13S 123.5(2)
O12 Co1 O13S 104.0(2)
O13F Co1 N1F 88.4(2)
O12 Co1 N1F 100.9(2)
O13S Co1 N1F 102.1(2)
O13F Co1 O9E 86.18(19)
O12 Co1 O9E 83.75(19)
O13S Co1 O9E 79.63(18)
N1F Co1 O9E 174.4(2)
O9S Co2 O9E 162.9(2)
O9S Co2 O22 90.6(2)
O9E Co2 O22 102.6(2)
O9S Co2 O11 101.3(2)
O9E Co2 O11 89.2(2)
O22 Co2 O11 92.0(2)
O9S Co2 O13S 88.05(18)
O9E Co2 O13S 78.85(18)
O22 Co2 O13S 178.49(18)
O11 Co2 O13S 87.63(18)
O9S Co2 O13E 79.29(17)
O9E Co2 O13E 90.03(18)
O22 Co2 O13E 88.82(19)
O11 Co2 O13E 178.98(19)
O13S Co2 O13E 91.52(17)
O13R Co3 O21 135.2(2)
O13R Co3 O13E 118.0(2)
O21 Co3 O13E 103.0(2)
O13R Co3 N1R 91.0(2)
O21 Co3 N1R 96.7(2)
O13E Co3 N1R 103.0(2)
O13R Co3 O9S 86.5(2)
O21 Co3 O9S 84.40(19)
O13E Co3 O9S 79.07(17)
N1R Co3 O9S 177.3(2)
C11 O11 Co2 128.3(5)
O11 C11 O12 125.8(8)
O11 C11 C12 117.0(8)
O12 C11 C12 117.2(8)
C11 O12 Co1 125.6(5)
C15 C12 C14 112.2(12)
C15 C12 C13 109.7(11)
C14 C12 C13 105.0(11)
C15 C12 C11 110.6(8)
C14 C12 C11 109.7(8)
C13 C12 C11 109.5(8)
C21 O21 Co3 127.2(5)
O22 C21 O21 125.6(7)
O22 C21 C22 117.5(8)
O21 C21 C22 116.9(8)
C21 O22 Co2 129.1(5)
C24 C22 C25 120.5(11)
C24 C22 C21 111.1(8)
C25 C22 C21 107.7(8)
C24 C22 C23 105.7(10)
C25 C22 C23 100.1(10)
C21 C22 C23 111.2(8)
C10F N1F C2F 110.0(5)
C10F N1F Co1 125.6(4)
C2F N1F Co1 124.4(4)
C10E N1E C2E 109.7(6)
N1E C2E C3E 110.8(8)
N1E C2E C5E 101.5(6)
C3E C2E C5E 114.0(7)
N1E C2E C4E 106.2(7)
C3E C2E C4E 111.8(7)
C5E C2E C4E 111.8(7)
N8E C5E C6E 108.8(6)
N8E C5E C7E 110.3(6)
C6E C5E C7E 108.1(7)
N8E C5E C2E 98.6(6)
C6E C5E C2E 114.1(7)
C7E C5E C2E 116.6(7)
C10E N8E O9E 126.8(6)
C10E N8E C5E 113.7(6)
O9E N8E C5E 117.4(6)
N8E O9E Co2 121.7(4)
N8E O9E Co1 129.3(4)
Co2 O9E Co1 97.84(19)
N8E C10E N1E 109.6(7)
N8E C10E C11E 127.4(7)
N1E C10E C11E 123.0(7)
C20E C11E C12E 121.5(7)
C20E C11E C10E 117.4(7)
C12E C11E C10E 120.9(6)
O13E C12E C14E 121.7(6)
O13E C12E C11E 122.0(7)
C14E C12E C11E 116.3(7)
C12E O13E Co3 128.3(4)
C12E O13E Co2 122.7(4)
Co3 O13E Co2 94.50(18)
C15E C14E C12E 122.4(7)
C14E C15E C16E 119.0(8)
C15E C16E C20E 121.9(7)
C15E C16E N17E 120.3(8)
C20E C16E N17E 117.8(7)
O19E N17E O18E 123.3(8)
O19E N17E C16E 120.1(8)
O18E N17E C16E 116.5(8)
C11E C20E C16E 118.7(7)
N1F C2F C5F 103.3(6)
N1F C2F C4F 105.6(5)
C5F C2F C4F 112.9(6)
N1F C2F C3F 111.3(5)
C5F C2F C3F 114.5(6)
C4F C2F C3F 108.7(6)
N8F C5F C7F 106.3(7)
N8F C5F C2F 100.3(6)
C7F C5F C2F 113.8(6)
N8F C5F C6F 110.4(6)
C7F C5F C6F 109.6(7)
C2F C5F C6F 115.7(7)
O9F N8F C10F 127.6(6)
O9F N8F C5F 121.7(6)
C10F N8F C5F 110.1(6)
N1F C10F N8F 110.0(6)
N1F C10F C11F 127.0(6)
N8F C10F C11F 123.0(6)
C20F C11F C12F 119.5(7)
C20F C11F C10F 121.1(6)
C12F C11F C10F 119.3(6)
O13F C12F C14F 118.9(7)
O13F C12F C11F 124.9(7)
C14F C12F C11F 116.2(7)
C12F O13F Co1 132.2(4)
C15F C14F C12F 122.8(7)
C16F C15F C14F 119.1(7)
C15F C16F C20F 122.2(7)
C15F C16F N17F 117.4(8)
C20F C16F N17F 120.4(8)
O18F N17F O19F 123.8(8)
O18F N17F C16F 120.1(9)
O19F N17F C16F 116.1(8)
C16F C20F C11F 120.0(7)
C10S N1S C2S 109.1(6)
C10R N1R C2R 109.7(7)
C10R N1R Co3 123.2(6)
C2R N1R Co3 127.1(5)
C3R C2R N1R 111.5(6)
C3R C2R C4R 108.4(8)
N1R C2R C4R 105.5(7)
C3R C2R C5R 116.3(8)
N1R C2R C5R 102.8(7)
C4R C2R C5R 111.7(7)
N8R C5R C7R 104.0(8)
N8R C5R C2R 100.4(7)
C7R C5R C2R 113.2(8)
N8R C5R C6R 109.7(9)
C7R C5R C6R 109.7(8)
C2R C5R C6R 118.4(8)
O9R N8R C10R 124.6(9)
O9R N8R C5R 124.3(8)
C10R N8R C5R 109.5(8)
N1R C10R N8R 110.2(8)
N1R C10R C11R 126.8(8)
N8R C10R C11R 123.0(9)
C20R C11R C12R 119.4(10)
C20R C11R C10R 119.3(10)
C12R C11R C10R 121.3(8)
O13R C12R C11R 124.5(8)
O13R C12R C14R 115.2(10)
C11R C12R C14R 120.2(10)
C12R O13R Co3 125.8(5)
C15R C14R C12R 117.6(12)
C16R C15R C14R 118.9(13)
C15R C16R C20R 125.3(13)
C15R C16R N17R 112.2(17)
C20R C16R N17R 122.5(17)
O19R N17R O18R 126(2)
O19R N17R C16R 125(2)
O18R N17R C16R 109(2)
C16R C20R C11R 118.3(12)
N1S C2S C4S 111.7(7)
N1S C2S C3S 107.1(6)
C4S C2S C3S 111.3(6)
N1S C2S C5S 101.4(6)
C4S C2S C5S 115.2(6)
C3S C2S C5S 109.4(7)
N8S C5S C6S 110.7(6)
N8S C5S C7S 108.6(6)
C6S C5S C7S 112.2(7)
N8S C5S C2S 98.0(6)
C6S C5S C2S 116.8(6)
C7S C5S C2S 109.5(7)
C10S N8S O9S 126.0(6)
C10S N8S C5S 113.7(6)
O9S N8S C5S 118.1(6)
N8S O9S Co2 122.2(3)
N8S O9S Co3 133.8(4)
Co2 O9S Co3 97.47(18)
N8S C10S N1S 110.0(6)
N8S C10S C11S 129.6(6)
N1S C10S C11S 120.4(7)
C20S C11S C12S 121.3(7)
C20S C11S C10S 116.6(6)
C12S C11S C10S 121.6(7)
O13S C12S C11S 121.9(7)
O13S C12S C14S 122.1(7)
C11S C12S C14S 116.0(7)
C12S O13S Co1 128.0(4)
C12S O13S Co2 130.0(4)
Co1 O13S Co2 94.82(19)
C15S C14S C12S 122.8(7)
C14S C15S C16S 119.3(8)
C15S C16S C20S 121.2(7)
C15S C16S N17S 118.6(8)
C20S C16S N17S 120.1(7)
O18S N17S O19S 123.2(8)
O18S N17S C16S 119.8(8)
O19S N17S C16S 116.9(8)
C16S C20S C11S 119.3(7)
O1T C2T C1T 124.1(12)
O1T C2T C3T 121.1(11)
C1T C2T C3T 114.6(11)
C1Y C2Y C3Y 98.6
C2Y C3Y C4Y 100.5
C5Y C4Y C3Y 99.7
C6Y C5Y C4Y 104.3
C5Y C6Y C7Y 98.5
C1X C2X C3X 97.0
C4X C3X C2X 99.0
C3X C4X C5X 98.9
C6X C5X C4X 98.4
C7X C6X C5X 99.1

loop_
_geom_bond_atom_site_label_1
_geom_bond_atom_site_label_2
_geom_bond_distance
Co1 O13F 1.930(5)
Co1 O12 1.976(5)
Co1 O13S 2.013(4)
Co1 N1F 2.054(5)
Co1 O9E 2.162(5)
Co2 O9S 1.960(4)
Co2 O9E 1.978(5)
Co2 O22 2.044(5)
Co2 O11 2.044(5)
Co2 O13S 2.225(5)
Co2 O13E 2.226(4)
Co3 O13R 1.922(5)
Co3 O21 1.965(5)
Co3 O13E 2.017(4)
Co3 N1R 2.042(6)
Co3 O9S 2.186(4)
O11 C11 1.260(8)
C11 O12 1.263(9)
C11 C12 1.535(11)
C12 C15 1.434(13)
C12 C14 1.462(14)
C12 C13 1.519(13)
O21 C21 1.267(9)
C21 O22 1.244(9)
C21 C22 1.547(11)
C22 C24 1.480(12)
C22 C25 1.481(13)
C22 C23 1.544(13)
N1F C10F 1.295(8)
N1F C2F 1.492(8)
N1E C10E 1.354(8)
N1E C2E 1.480(10)
C2E C3E 1.487(10)
C2E C5E 1.569(11)
C2E C4E 1.596(11)
C5E N8E 1.492(9)
C5E C6E 1.520(10)
C5E C7E 1.533(11)
N8E C10E 1.304(8)
N8E O9E 1.368(6)
C10E C11E 1.447(10)
C11E C20E 1.376(9)
C11E C12E 1.441(9)
C12E O13E 1.301(8)
C12E C14E 1.413(9)
C14E C15E 1.379(9)
C15E C16E 1.379(10)
C16E C20E 1.404(10)
C16E N17E 1.448(9)
N17E O19E 1.223(8)
N17E O18E 1.273(8)
C2F C5F 1.524(10)
C2F C4F 1.533(10)
C2F C3F 1.532(9)
C5F N8F 1.458(9)
C5F C7F 1.525(10)
C5F C6F 1.535(10)
N8F O9F 1.277(7)
N8F C10F 1.405(8)
C10F C11F 1.476(9)
C11F C20F 1.395(9)
C11F C12F 1.445(9)
C12F O13F 1.284(8)
C12F C14F 1.413(9)
C14F C15F 1.371(10)
C15F C16F 1.359(10)
C16F C20F 1.376(9)
C16F N17F 1.460(10)
N17F O18F 1.219(9)
N17F O19F 1.239(9)
N1S C10S 1.355(8)
N1S C2S 1.466(9)
N1R C10R 1.309(9)
N1R C2R 1.497(9)
C2R C3R 1.499(11)
C2R C4R 1.537(11)
C2R C5R 1.536(11)
C5R N8R 1.477(11)
C5R C7R 1.505(12)
C5R C6R 1.552(11)
N8R O9R 1.272(9)
N8R C10R 1.413(10)
C10R C11R 1.444(11)
C11R C20R 1.374(11)
C11R C12R 1.416(12)
C12R O13R 1.334(10)
C12R C14R 1.423(12)
C14R C15R 1.401(15)
C15R C16R 1.343(17)
C16R C20R 1.359(17)
C16R N17R 1.53(2)
N17R O19R 1.15(2)
N17R O18R 1.30(2)
C2S C4S 1.538(9)
C2S C3S 1.556(10)
C2S C5S 1.572(10)
C5S N8S 1.478(8)
C5S C6S 1.511(10)
C5S C7S 1.515(10)
N8S C10S 1.289(8)
N8S O9S 1.352(6)
C10S C11S 1.469(10)
C11S C20S 1.400(10)
C11S C12S 1.415(9)
C12S O13S 1.295(8)
C12S C14S 1.423(9)
C14S C15S 1.365(10)
C15S C16S 1.380(10)
C16S C20S 1.386(10)
C16S N17S 1.452(10)
N17S O18S 1.197(8)
N17S O19S 1.223(8)
O1T C2T 1.207(12)
C1T C2T 1.500(15)
C2T C3T 1.516(14)
C1Y C2Y 1.5093
C2Y C3Y 1.5105
C3Y C4Y 1.5178
C4Y C5Y 1.4842
C5Y C6Y 1.4827
C6Y C7Y 1.5258
C1X C2X 1.5146
C2X C3X 1.5256
C3X C4X 1.5122
C4X C5X 1.5323
C5X C6X 1.5174
C6X C7X 1.5153

loop_
_geom_hbond_atom_site_label_D
_geom_hbond_atom_site_label_H
_geom_hbond_atom_site_label_A
_geom_hbond_distance_DH
_geom_hbond_distance_HA
_geom_hbond_distance_DA
_geom_hbond_angle_DHA
_geom_hbond_site_symmetry_A
N1E H1EA O1T 0.881(13) 2.17(3) 3.014(10) 161(7) 2_646
N1S H1SA O19E 0.880(10) 2.41(6) 3.028(9) 128(6) 2_546
